data_7221968
loop_
_publ_author_name
'Zhang, Li-Dan'
'Qiu, Jiang-Kai'
'Kong, Li-Fang'
'Hao, Wen-Juan'
'Miao, Jiao-Na'
'Wu, Shuo'
'Jiang, Bo'
'Tu, Shu-Jiang'

_publ_section_title
;
 Cs2CO3-promoted [3+2] cycloaddition providing an easy protocol toward
 imidazo[1,2-a]indole derivatives
;
_journal_name_full 'RSC Adv.'
_journal_paper_doi 10.1039/C5RA13319J
_journal_year 2015
_chemical_formula_sum 'C30 H29 N3 O8 S2'
_chemical_formula_weight 623.68
_chemical_name_systematic
; 
 ? 
;
_space_group_IT_number 14
_symmetry_cell_setting monoclinic
_symmetry_space_group_name_Hall '-P 2yn'
_symmetry_space_group_name_H-M 'P 1 21/n 1'
_atom_sites_solution_hydrogens geom
_atom_sites_solution_primary direct
_atom_sites_solution_secondary difmap
_audit_creation_method SHELXL-97
_audit_update_record
;
2015-07-06 deposited with the CCDC.
2015-09-01 downloaded from the CCDC.
;
_cell_angle_alpha 90.00
_cell_angle_beta 95.498(2)
_cell_angle_gamma 90.00
_cell_formula_units_Z 4
_cell_length_a 11.1624(9)
_cell_length_b 21.9285(18)
_cell_length_c 12.3607(8)
_cell_measurement_reflns_used 1204
_cell_measurement_temperature 293(2)
_cell_measurement_theta_max 63.7130
_cell_measurement_theta_min 5.4910
_cell_volume 3011.7(4)
_computing_cell_refinement 'Bruker FRAMBO'
_computing_data_collection 'Bruker FRAMBO'
_computing_data_reduction 'Bruker SAINT'
_computing_molecular_graphics 'Bruker SHELXTL'
_computing_publication_material 'Bruker SHELXTL'
_computing_structure_refinement 'SHELXL-97 (Sheldrick, 1997)'
_computing_structure_solution 'SHELXS-97 (Sheldrick, 1990)'
_diffrn_ambient_temperature 293(2)
_diffrn_measured_fraction_theta_full 0.987
_diffrn_measured_fraction_theta_max 0.987
_diffrn_measurement_device_type 'CCD area detector'
_diffrn_measurement_method 'phi and omega scans'
_diffrn_radiation_monochromator graphite
_diffrn_radiation_source 'fine-focus sealed tube'
_diffrn_radiation_type CuK\a
_diffrn_radiation_wavelength 1.54178
_diffrn_reflns_av_R_equivalents 0.0983
_diffrn_reflns_av_sigmaI/netI 0.1576
_diffrn_reflns_limit_h_max 13
_diffrn_reflns_limit_h_min -13
_diffrn_reflns_limit_k_max 26
_diffrn_reflns_limit_k_min -25
_diffrn_reflns_limit_l_max 10
_diffrn_reflns_limit_l_min -14
_diffrn_reflns_number 10474
_diffrn_reflns_theta_full 66.17
_diffrn_reflns_theta_max 66.17
_diffrn_reflns_theta_min 4.03
_exptl_absorpt_coefficient_mu 2.073
_exptl_absorpt_correction_T_max 0.7890
_exptl_absorpt_correction_T_min 0.5568
_exptl_absorpt_correction_type multi-scan
_exptl_absorpt_process_details sadabs
_exptl_crystal_colour white
_exptl_crystal_density_diffrn 1.376
_exptl_crystal_density_method 'not measured'
_exptl_crystal_description block
_exptl_crystal_F_000 1304
_exptl_crystal_size_max 0.32
_exptl_crystal_size_mid 0.17
_exptl_crystal_size_min 0.12
_refine_diff_density_max 0.207
_refine_diff_density_min -0.264
_refine_diff_density_rms 0.048
_refine_ls_extinction_coef 0.00038(2)
_refine_ls_extinction_expression Fc^*^=kFc[1+0.001xFc^2^\l^3^/sin(2\q)]^-1/4^
_refine_ls_extinction_method SHELXL
_refine_ls_goodness_of_fit_ref 0.919
_refine_ls_hydrogen_treatment constr
_refine_ls_matrix_type full
_refine_ls_number_parameters 404
_refine_ls_number_reflns 5202
_refine_ls_number_restraints 0
_refine_ls_restrained_S_all 0.919
_refine_ls_R_factor_all 0.1795
_refine_ls_R_factor_gt 0.0677
_refine_ls_shift/su_max 0.001
_refine_ls_shift/su_mean 0.000
_refine_ls_structure_factor_coef Fsqd
_refine_ls_weighting_details 'calc w=1/[\s^2^(Fo^2^)+(0.0002P)^2^+0.0000P] where P=(Fo^2^+2Fc^2^)/3'
_refine_ls_weighting_scheme calc
_refine_ls_wR_factor_gt 0.0859
_refine_ls_wR_factor_ref 0.1211
_reflns_number_gt 1906
_reflns_number_total 5202
_reflns_threshold_expression >2sigma(I)
_cod_data_source_file c5ra13319j2.cif
_cod_data_source_block 140920b
_cod_depositor_comments
;
The following automatic conversions were performed:

'_symmetry_cell_setting' value 'Monoclinic' changed to 'monoclinic'
according to
/usr/data/users/saulius/crontab/automatic-downloads/rss-feeds/RSC/lib/dictionaries/cif_core.dic
dictionary named 'cif_core.dic' version 2.4.2 from 2011-04-26.

Automatic conversion script
Id: cif_fix_values 3271 2015-04-21 07:52:19Z andrius 
;
_cod_original_sg_symbol_H-M P2(1)/n
_cod_database_code 7221968

loop_
_symmetry_equiv_pos_as_xyz
'x, y, z'
'-x+1/2, y+1/2, -z+1/2'
'-x, -y, -z'
'x-1/2, -y-1/2, z-1/2'

loop_
_atom_site_label
_atom_site_type_symbol
_atom_site_fract_x
_atom_site_fract_y
_atom_site_fract_z
_atom_site_U_iso_or_equiv
_atom_site_adp_type
_atom_site_occupancy
_atom_site_symmetry_multiplicity
_atom_site_calc_flag
_atom_site_refinement_flags
_atom_site_disorder_assembly
_atom_site_disorder_group
S1 S 0.38369(15) 0.65821(7) 0.87756(13) 0.0753(5) Uani 1 1 d . . .
S2 S 0.28930(16) 0.58690(8) 0.55051(14) 0.0826(5) Uani 1 1 d . . .
N1 N 0.5090(4) 0.4955(2) 0.8152(3) 0.0591(12) Uani 1 1 d . . .
N2 N 0.3367(4) 0.5215(2) 0.7250(3) 0.0636(12) Uani 1 1 d . . .
N3 N 0.2481(4) 0.5559(2) 0.6669(3) 0.0730(14) Uani 1 1 d . . .
H3 H 0.2299 0.5868 0.7103 0.088 Uiso 1 1 d R . .
O1 O 0.2613(3) 0.64640(17) 0.8314(3) 0.0801(12) Uani 1 1 d . . .
O2 O 0.4044(4) 0.67479(17) 0.9906(3) 0.0875(13) Uani 1 1 d . . .
O3 O 0.2156(4) 0.64046(18) 0.5392(3) 0.1124(16) Uani 1 1 d . . .
O4 O 0.4184(4) 0.59001(19) 0.5567(3) 0.0947(14) Uani 1 1 d . . .
O7 O 0.3175(3) 0.38105(18) 0.5801(3) 0.0742(11) Uani 1 1 d . . .
O8 O 0.1633(4) 0.4253(2) 0.6522(3) 0.0958(14) Uani 1 1 d . . .
O5 O 0.4688(4) 0.33908(19) 0.7618(3) 0.0795(12) Uani 1 1 d . A .
O6 O 0.6450(4) 0.38718(19) 0.7604(3) 0.0928(14) Uani 1 1 d . . .
C1 C 0.4656(5) 0.4443(3) 0.7589(4) 0.0613(15) Uani 1 1 d . . .
C2 C 0.3612(5) 0.4600(3) 0.7037(4) 0.0617(15) Uani 1 1 d . . .
C3 C 0.4303(5) 0.5432(3) 0.7955(4) 0.0603(15) Uani 1 1 d . . .
C4 C 0.4662(5) 0.5930(2) 0.8580(4) 0.0619(15) Uani 1 1 d . . .
C5 C 0.5733(5) 0.5750(3) 0.9247(4) 0.0633(15) Uani 1 1 d . . .
C6 C 0.5995(5) 0.5135(3) 0.8976(4) 0.0630(15) Uani 1 1 d . . .
C7 C 0.6938(5) 0.4814(3) 0.9491(4) 0.0708(16) Uani 1 1 d . . .
H7 H 0.7079 0.4411 0.9308 0.085 Uiso 1 1 calc R . .
C8 C 0.7673(5) 0.5109(3) 1.0293(4) 0.0800(18) Uani 1 1 d . . .
H8 H 0.8325 0.4904 1.0650 0.096 Uiso 1 1 calc R . .
C9 C 0.7443(5) 0.5710(3) 1.0568(4) 0.0773(18) Uani 1 1 d . . .
H9 H 0.7943 0.5898 1.1114 0.093 Uiso 1 1 calc R . .
C10 C 0.6500(5) 0.6032(3) 1.0056(4) 0.0711(17) Uani 1 1 d . . .
H10 H 0.6372 0.6435 1.0247 0.085 Uiso 1 1 calc R . .
C11 C 0.5373(6) 0.3879(3) 0.7592(4) 0.0679(16) Uani 1 1 d . . .
C12 C 0.5293(7) 0.2808(3) 0.7589(6) 0.099(2) Uani 1 1 d . . .
H12A H 0.6072 0.2831 0.8008 0.119 Uiso 0.692(11) 1 calc PR A 1
H12B H 0.5419 0.2706 0.6845 0.119 Uiso 0.692(11) 1 calc PR A 1
H12C H 0.4730 0.2499 0.7781 0.119 Uiso 0.308(11) 1 d PR A 2
H12D H 0.5981 0.2797 0.8131 0.119 Uiso 0.308(11) 1 d PR A 2
C13 C 0.4548(10) 0.2332(5) 0.8048(9) 0.140(5) Uani 0.692(11) 1 d P A 1
H13A H 0.4258 0.2480 0.8706 0.210 Uiso 0.692(11) 1 calc PR A 1
H13B H 0.5027 0.1973 0.8204 0.210 Uiso 0.692(11) 1 calc PR A 1
H13C H 0.3878 0.2234 0.7532 0.210 Uiso 0.692(11) 1 calc PR A 1
C13' C 0.564(2) 0.2644(8) 0.6467(18) 0.109(10) Uani 0.308(11) 1 d P A 2
H13D H 0.5101 0.2337 0.6151 0.163 Uiso 0.308(11) 1 calc PR A 2
H13E H 0.6449 0.2491 0.6526 0.163 Uiso 0.308(11) 1 calc PR A 2
H13F H 0.5587 0.3001 0.6014 0.163 Uiso 0.308(11) 1 calc PR A 2
C14 C 0.2696(6) 0.4211(3) 0.6433(5) 0.0719(17) Uani 1 1 d . . .
C15 C 0.2359(5) 0.3358(3) 0.5273(5) 0.092(2) Uani 1 1 d . . .
H15A H 0.1728 0.3558 0.4807 0.110 Uiso 1 1 calc R . .
H15B H 0.1987 0.3121 0.5814 0.110 Uiso 1 1 calc R . .
C16 C 0.3082(7) 0.2952(3) 0.4616(6) 0.140(3) Uani 1 1 d . . .
H16A H 0.3387 0.3184 0.4043 0.210 Uiso 1 1 calc R . .
H16B H 0.2582 0.2628 0.4307 0.210 Uiso 1 1 calc R . .
H16C H 0.3742 0.2783 0.5074 0.210 Uiso 1 1 calc R . .
C17 C 0.4398(5) 0.7184(2) 0.8017(5) 0.0690(16) Uani 1 1 d . . .
C18 C 0.3819(5) 0.7339(3) 0.7010(5) 0.0796(18) Uani 1 1 d . . .
H18 H 0.3144 0.7122 0.6727 0.096 Uiso 1 1 calc R . .
C19 C 0.4255(6) 0.7820(3) 0.6427(5) 0.0825(19) Uani 1 1 d . . .
H19 H 0.3862 0.7922 0.5754 0.099 Uiso 1 1 calc R . .
C20 C 0.5257(6) 0.8148(3) 0.6825(6) 0.0805(19) Uani 1 1 d . . .
C21 C 0.5802(6) 0.7988(3) 0.7838(6) 0.092(2) Uani 1 1 d . . .
H21 H 0.6467 0.8208 0.8132 0.110 Uiso 1 1 calc R . .
C22 C 0.5388(6) 0.7517(3) 0.8416(5) 0.086(2) Uani 1 1 d . . .
H22 H 0.5781 0.7420 0.9091 0.104 Uiso 1 1 calc R . .
C23 C 0.5716(5) 0.8665(3) 0.6174(5) 0.108(2) Uani 1 1 d . . .
H23A H 0.6572 0.8699 0.6330 0.161 Uiso 1 1 calc R . .
H23B H 0.5341 0.9039 0.6365 0.161 Uiso 1 1 calc R . .
H23C H 0.5525 0.8587 0.5413 0.161 Uiso 1 1 calc R . .
C24 C 0.2388(6) 0.5346(3) 0.4507(4) 0.0703(17) Uani 1 1 d . . .
C25 C 0.1178(6) 0.5348(3) 0.4103(5) 0.087(2) Uani 1 1 d . . .
H25 H 0.0645 0.5625 0.4363 0.104 Uiso 1 1 calc R . .
C26 C 0.0782(6) 0.4930(3) 0.3306(5) 0.097(2) Uani 1 1 d . . .
H26 H -0.0026 0.4925 0.3040 0.117 Uiso 1 1 calc R . .
C27 C 0.1568(7) 0.4521(4) 0.2901(5) 0.091(2) Uani 1 1 d . . .
C28 C 0.2757(6) 0.4528(3) 0.3329(5) 0.088(2) Uani 1 1 d . . .
H28 H 0.3289 0.4249 0.3072 0.105 Uiso 1 1 calc R . .
C29 C 0.3178(6) 0.4932(3) 0.4118(5) 0.0816(19) Uani 1 1 d . . .
H29 H 0.3984 0.4928 0.4390 0.098 Uiso 1 1 calc R . .
C30 C 0.1096(7) 0.4080(3) 0.2019(5) 0.132(3) Uani 1 1 d . . .
H30A H 0.1547 0.3707 0.2092 0.198 Uiso 1 1 calc R . .
H30B H 0.1179 0.4257 0.1320 0.198 Uiso 1 1 calc R . .
H30C H 0.0262 0.3996 0.2086 0.198 Uiso 1 1 calc R . .

loop_
_atom_site_aniso_label
_atom_site_aniso_U_11
_atom_site_aniso_U_22
_atom_site_aniso_U_33
_atom_site_aniso_U_23
_atom_site_aniso_U_13
_atom_site_aniso_U_12
S1 0.0774(11) 0.0701(10) 0.0783(11) -0.0086(9) 0.0070(9) 0.0017(9)
S2 0.0809(12) 0.0763(11) 0.0853(12) 0.0142(9) -0.0196(9) -0.0016(10)
N1 0.058(3) 0.059(3) 0.059(3) 0.000(2) -0.001(2) -0.002(2)
N2 0.062(3) 0.063(3) 0.064(3) -0.003(2) -0.005(2) 0.002(3)
N3 0.067(3) 0.079(3) 0.070(3) 0.003(3) -0.008(2) 0.017(3)
O1 0.063(3) 0.082(3) 0.095(3) -0.007(2) 0.006(2) 0.006(2)
O2 0.111(3) 0.084(3) 0.069(3) -0.013(2) 0.010(2) 0.011(3)
O3 0.123(4) 0.076(3) 0.126(4) 0.008(3) -0.052(3) 0.017(3)
O4 0.070(3) 0.114(4) 0.097(3) 0.014(3) -0.007(2) -0.025(3)
O7 0.076(3) 0.075(3) 0.069(3) -0.015(2) -0.003(2) -0.015(2)
O8 0.060(3) 0.099(4) 0.125(4) -0.014(3) -0.007(3) -0.007(3)
O5 0.083(3) 0.064(3) 0.090(3) -0.004(2) 0.000(2) 0.008(2)
O6 0.062(3) 0.087(3) 0.128(4) -0.012(3) 0.004(3) 0.012(3)
C1 0.064(4) 0.057(3) 0.062(4) -0.005(3) 0.002(3) 0.002(3)
C2 0.061(4) 0.064(4) 0.059(4) -0.002(3) 0.002(3) -0.004(3)
C3 0.059(4) 0.062(4) 0.059(4) 0.000(3) -0.001(3) 0.001(3)
C4 0.065(4) 0.060(4) 0.060(4) -0.003(3) 0.002(3) 0.003(3)
C5 0.064(4) 0.069(4) 0.056(4) -0.002(3) 0.002(3) -0.004(3)
C6 0.064(4) 0.073(4) 0.050(3) 0.000(3) -0.003(3) -0.003(3)
C7 0.069(4) 0.075(4) 0.066(4) 0.002(3) -0.007(3) 0.000(4)
C8 0.072(4) 0.096(5) 0.068(4) 0.004(4) -0.011(3) -0.002(4)
C9 0.071(4) 0.098(5) 0.061(4) -0.007(4) 0.000(3) -0.011(4)
C10 0.071(4) 0.074(4) 0.068(4) -0.004(3) 0.006(3) -0.014(3)
C11 0.069(4) 0.067(4) 0.067(4) -0.006(3) 0.006(3) 0.000(4)
C12 0.110(6) 0.073(5) 0.113(6) -0.002(5) 0.003(5) 0.024(5)
C13 0.123(11) 0.088(9) 0.210(13) -0.006(9) 0.021(9) -0.005(8)
C13' 0.13(2) 0.071(15) 0.12(2) -0.015(14) -0.008(16) 0.031(15)
C14 0.067(4) 0.077(4) 0.069(4) -0.002(3) -0.008(3) -0.010(4)
C15 0.094(5) 0.082(5) 0.095(5) -0.017(4) -0.009(4) -0.037(4)
C16 0.161(8) 0.097(6) 0.164(7) -0.071(5) 0.017(6) -0.025(6)
C17 0.072(4) 0.052(3) 0.081(4) -0.008(3) 0.001(3) -0.007(3)
C18 0.077(4) 0.059(4) 0.099(5) 0.000(4) -0.012(4) -0.004(3)
C19 0.084(5) 0.063(4) 0.095(5) 0.001(4) -0.014(4) 0.005(4)
C20 0.070(4) 0.067(4) 0.103(5) 0.005(4) -0.001(4) -0.010(4)
C21 0.070(4) 0.084(5) 0.117(6) 0.000(4) -0.012(4) -0.017(4)
C22 0.088(5) 0.078(5) 0.090(5) 0.001(4) -0.004(4) -0.008(4)
C23 0.091(5) 0.084(5) 0.145(6) 0.021(5) 0.001(5) -0.010(4)
C24 0.069(4) 0.074(4) 0.067(4) 0.002(3) -0.002(3) -0.003(4)
C25 0.072(4) 0.099(5) 0.086(5) -0.005(4) -0.005(4) 0.007(4)
C26 0.086(5) 0.111(6) 0.092(5) -0.004(5) -0.005(4) -0.011(5)
C27 0.096(6) 0.104(6) 0.074(5) 0.000(4) 0.013(4) -0.026(5)
C28 0.088(5) 0.091(5) 0.087(5) 0.005(4) 0.023(4) -0.004(5)
C29 0.071(4) 0.093(5) 0.080(5) 0.018(4) 0.004(4) -0.003(4)
C30 0.163(8) 0.132(7) 0.105(6) -0.038(5) 0.027(5) -0.045(6)

loop_
_atom_type_symbol
_atom_type_description
_atom_type_scat_dispersion_real
_atom_type_scat_dispersion_imag
_atom_type_scat_source
C C 0.0181 0.0091 'International Tables Vol C Tables 4.2.6.8 and 6.1.1.4'
H H 0.0000 0.0000 'International Tables Vol C Tables 4.2.6.8 and 6.1.1.4'
N N 0.0311 0.0180 'International Tables Vol C Tables 4.2.6.8 and 6.1.1.4'
O O 0.0492 0.0322 'International Tables Vol C Tables 4.2.6.8 and 6.1.1.4'
S S 0.3331 0.5567 'International Tables Vol C Tables 4.2.6.8 and 6.1.1.4'

loop_
_geom_angle_atom_site_label_1
_geom_angle_atom_site_label_2
_geom_angle_atom_site_label_3
_geom_angle
O2 S1 O1 118.9(2)
O2 S1 C4 107.8(3)
O1 S1 C4 106.9(3)
O2 S1 C17 107.1(3)
O1 S1 C17 107.0(3)
C4 S1 C17 108.8(3)
O3 S2 O4 122.0(3)
O3 S2 N3 102.2(3)
O4 S2 N3 109.0(2)
O3 S2 C24 109.1(3)
O4 S2 C24 109.0(3)
N3 S2 C24 104.0(3)
C3 N1 C1 110.0(5)
C3 N1 C6 108.3(5)
C1 N1 C6 141.0(5)
C3 N2 N3 126.8(5)
C3 N2 C2 107.5(5)
N3 N2 C2 124.5(5)
N2 N3 S2 114.8(3)
N2 N3 H3 107.0
S2 N3 H3 107.4
C14 O7 C15 116.4(5)
C11 O5 C12 116.3(5)
C2 C1 N1 107.1(5)
C2 C1 C11 131.6(6)
N1 C1 C11 121.1(5)
C1 C2 N2 109.0(5)
C1 C2 C14 129.5(6)
N2 C2 C14 120.7(5)
N1 C3 C4 111.0(5)
N1 C3 N2 106.4(5)
C4 C3 N2 142.3(6)
C3 C4 C5 106.5(5)
C3 C4 S1 127.2(5)
C5 C4 S1 124.7(4)
C10 C5 C6 117.4(6)
C10 C5 C4 135.0(6)
C6 C5 C4 107.6(5)
C7 C6 N1 130.7(6)
C7 C6 C5 122.8(6)
N1 C6 C5 106.5(5)
C6 C7 C8 117.9(6)
C6 C7 H7 121.0
C8 C7 H7 121.0
C7 C8 C9 120.5(6)
C7 C8 H8 119.8
C9 C8 H8 119.8
C10 C9 C8 121.8(6)
C10 C9 H9 119.1
C8 C9 H9 119.1
C9 C10 C5 119.6(6)
C9 C10 H10 120.2
C5 C10 H10 120.2
O6 C11 O5 124.9(6)
O6 C11 C1 123.5(6)
O5 C11 C1 111.5(5)
O5 C12 C13 109.5(7)
O5 C12 C13' 113.1(9)
C13 C12 C13' 112.6(11)
O5 C12 H12A 109.8
C13 C12 H12A 109.8
C13' C12 H12A 101.9
O5 C12 H12B 109.8
C13 C12 H12B 109.8
C13' C12 H12B 6.4
H12A C12 H12B 108.2
O5 C12 H12C 107.3
C13 C12 H12C 8.9
C13' C12 H12C 106.6
H12A C12 H12C 118.2
H12B C12 H12C 103.1
O5 C12 H12D 110.3
C13 C12 H12D 98.8
C13' C12 H12D 111.8
H12A C12 H12D 12.1
H12B C12 H12D 118.1
H12C C12 H12D 107.5
C12 C13 H12C 16.1
C12 C13 H13A 109.5
H12C C13 H13A 117.5
C12 C13 H13B 109.5
H12C C13 H13B 116.1
C12 C13 H13C 109.5
H12C C13 H13C 93.4
C12 C13' H13D 109.5
C12 C13' H13E 109.5
H13D C13' H13E 109.5
C12 C13' H13F 109.5
H13D C13' H13F 109.5
H13E C13' H13F 109.5
O8 C14 O7 124.2(6)
O8 C14 C2 123.3(6)
O7 C14 C2 112.5(5)
O7 C15 C16 107.6(5)
O7 C15 H15A 110.2
C16 C15 H15A 110.2
O7 C15 H15B 110.2
C16 C15 H15B 110.2
H15A C15 H15B 108.5
C15 C16 H16A 109.5
C15 C16 H16B 109.5
H16A C16 H16B 109.5
C15 C16 H16C 109.5
H16A C16 H16C 109.5
H16B C16 H16C 109.5
C22 C17 C18 118.7(6)
C22 C17 S1 121.3(5)
C18 C17 S1 120.0(5)
C17 C18 C19 119.6(6)
C17 C18 H18 120.2
C19 C18 H18 120.2
C20 C19 C18 121.4(6)
C20 C19 H19 119.3
C18 C19 H19 119.3
C19 C20 C21 117.5(6)
C19 C20 C23 120.4(6)
C21 C20 C23 122.1(6)
C22 C21 C20 121.7(7)
C22 C21 H21 119.2
C20 C21 H21 119.2
C21 C22 C17 121.1(6)
C21 C22 H22 119.5
C17 C22 H22 119.5
C20 C23 H23A 109.5
C20 C23 H23B 109.5
H23A C23 H23B 109.5
C20 C23 H23C 109.5
H23A C23 H23C 109.5
H23B C23 H23C 109.5
C29 C24 C25 120.4(6)
C29 C24 S2 120.3(5)
C25 C24 S2 119.3(5)
C26 C25 C24 119.0(6)
C26 C25 H25 120.5
C24 C25 H25 120.5
C27 C26 C25 121.1(7)
C27 C26 H26 119.5
C25 C26 H26 119.5
C26 C27 C28 118.3(7)
C26 C27 C30 119.1(7)
C28 C27 C30 122.6(8)
C29 C28 C27 122.2(7)
C29 C28 H28 118.9
C27 C28 H28 118.9
C28 C29 C24 119.0(6)
C28 C29 H29 120.5
C24 C29 H29 120.5
C27 C30 H30A 109.5
C27 C30 H30B 109.5
H30A C30 H30B 109.5
C27 C30 H30C 109.5
H30A C30 H30C 109.5
H30B C30 H30C 109.5

loop_
_geom_bond_atom_site_label_1
_geom_bond_atom_site_label_2
_geom_bond_distance
S1 O2 1.441(3)
S1 O1 1.452(4)
S1 C4 1.730(5)
S1 C17 1.767(6)
S2 O3 1.433(4)
S2 O4 1.437(4)
S2 N3 1.695(4)
S2 C24 1.739(6)
N1 C3 1.373(6)
N1 C1 1.384(6)
N1 C6 1.420(6)
N2 C3 1.380(6)
N2 N3 1.387(5)
N2 C2 1.406(6)
N3 H3 0.9000
O7 C14 1.321(6)
O7 C15 1.458(6)
O8 C14 1.206(6)
O5 C11 1.317(6)
O5 C12 1.447(6)
O6 C11 1.201(6)
C1 C2 1.338(7)
C1 C11 1.474(7)
C2 C14 1.479(7)
C3 C4 1.375(7)
C4 C5 1.441(7)
C5 C10 1.397(7)
C5 C6 1.426(7)
C6 C7 1.372(7)
C7 C8 1.385(7)
C7 H7 0.9300
C8 C9 1.391(7)
C8 H8 0.9300
C9 C10 1.371(7)
C9 H9 0.9300
C10 H10 0.9300
C12 C13 1.482(10)
C12 C13' 1.518(19)
C12 H12A 0.9700
C12 H12B 0.9700
C12 H12C 0.9700
C12 H12D 0.9700
C13 H12C 0.5447
C13 H13A 0.9600
C13 H13B 0.9600
C13 H13C 0.9600
C13' H13D 0.9600
C13' H13E 0.9600
C13' H13F 0.9600
C15 C16 1.493(7)
C15 H15A 0.9700
C15 H15B 0.9700
C16 H16A 0.9600
C16 H16B 0.9600
C16 H16C 0.9600
C17 C22 1.377(7)
C17 C18 1.389(7)
C18 C19 1.392(7)
C18 H18 0.9300
C19 C20 1.381(7)
C19 H19 0.9300
C20 C21 1.384(8)
C20 C23 1.509(7)
C21 C22 1.361(7)
C21 H21 0.9300
C22 H22 0.9300
C23 H23A 0.9600
C23 H23B 0.9600
C23 H23C 0.9600
C24 C29 1.384(7)
C24 C25 1.394(7)
C25 C26 1.386(7)
C25 H25 0.9300
C26 C27 1.381(8)
C26 H26 0.9300
C27 C28 1.381(8)
C27 C30 1.514(8)
C28 C29 1.367(8)
C28 H28 0.9300
C29 H29 0.9300
C30 H30A 0.9600
C30 H30B 0.9600
C30 H30C 0.9600

loop_
_geom_torsion_atom_site_label_1
_geom_torsion_atom_site_label_2
_geom_torsion_atom_site_label_3
_geom_torsion_atom_site_label_4
_geom_torsion
C3 N2 N3 S2 81.9(6)
C2 N2 N3 S2 -83.5(6)
O3 S2 N3 N2 -151.7(4)
O4 S2 N3 N2 -21.3(5)
C24 S2 N3 N2 94.8(4)
C3 N1 C1 C2 0.5(6)
C6 N1 C1 C2 169.2(6)
C3 N1 C1 C11 175.4(5)
C6 N1 C1 C11 -15.9(10)
N1 C1 C2 N2 -0.3(6)
C11 C1 C2 N2 -174.4(5)
N1 C1 C2 C14 -170.4(5)
C11 C1 C2 C14 15.5(11)
C3 N2 C2 C1 0.0(6)
N3 N2 C2 C1 167.8(5)
C3 N2 C2 C14 171.1(5)
N3 N2 C2 C14 -21.1(8)
C1 N1 C3 C4 174.8(4)
C6 N1 C3 C4 2.2(6)
C1 N1 C3 N2 -0.5(6)
C6 N1 C3 N2 -173.1(4)
N3 N2 C3 N1 -167.1(4)
C2 N2 C3 N1 0.3(6)
N3 N2 C3 C4 20.2(11)
C2 N2 C3 C4 -172.4(7)
N1 C3 C4 C5 -1.9(6)
N2 C3 C4 C5 170.6(7)
N1 C3 C4 S1 -168.4(4)
N2 C3 C4 S1 4.2(11)
O2 S1 C4 C3 138.8(5)
O1 S1 C4 C3 9.9(6)
C17 S1 C4 C3 -105.3(5)
O2 S1 C4 C5 -25.3(6)
O1 S1 C4 C5 -154.2(5)
C17 S1 C4 C5 90.6(5)
C3 C4 C5 C10 -178.0(6)
S1 C4 C5 C10 -11.1(10)
C3 C4 C5 C6 0.9(6)
S1 C4 C5 C6 167.8(4)
C3 N1 C6 C7 176.2(6)
C1 N1 C6 C7 7.4(11)
C3 N1 C6 C5 -1.5(6)
C1 N1 C6 C5 -170.3(6)
C10 C5 C6 C7 1.5(9)
C4 C5 C6 C7 -177.6(5)
C10 C5 C6 N1 179.5(4)
C4 C5 C6 N1 0.3(6)
N1 C6 C7 C8 -178.6(5)
C5 C6 C7 C8 -1.2(9)
C6 C7 C8 C9 0.8(9)
C7 C8 C9 C10 -0.7(9)
C8 C9 C10 C5 1.0(9)
C6 C5 C10 C9 -1.4(8)
C4 C5 C10 C9 177.4(6)
C12 O5 C11 O6 -4.1(9)
C12 O5 C11 C1 178.1(5)
C2 C1 C11 O6 138.2(7)
N1 C1 C11 O6 -35.2(9)
C2 C1 C11 O5 -43.9(9)
N1 C1 C11 O5 142.6(5)
C11 O5 C12 C13 157.8(7)
C11 O5 C12 C13' -75.8(12)
C15 O7 C14 O8 -6.3(9)
C15 O7 C14 C2 172.9(5)
C1 C2 C14 O8 133.1(7)
N2 C2 C14 O8 -35.9(9)
C1 C2 C14 O7 -46.1(9)
N2 C2 C14 O7 144.8(5)
C14 O7 C15 C16 -179.4(5)
O2 S1 C17 C22 33.3(6)
O1 S1 C17 C22 161.8(5)
C4 S1 C17 C22 -83.0(5)
O2 S1 C17 C18 -145.0(5)
O1 S1 C17 C18 -16.5(5)
C4 S1 C17 C18 98.7(5)
C22 C17 C18 C19 0.6(9)
S1 C17 C18 C19 178.9(4)
C17 C18 C19 C20 0.2(9)
C18 C19 C20 C21 -1.2(10)
C18 C19 C20 C23 179.7(5)
C19 C20 C21 C22 1.5(10)
C23 C20 C21 C22 -179.5(6)
C20 C21 C22 C17 -0.7(10)
C18 C17 C22 C21 -0.4(9)
S1 C17 C22 C21 -178.7(5)
O3 S2 C24 C29 151.7(5)
O4 S2 C24 C29 16.3(6)
N3 S2 C24 C29 -99.8(5)
O3 S2 C24 C25 -28.4(6)
O4 S2 C24 C25 -163.7(5)
N3 S2 C24 C25 80.1(5)
C29 C24 C25 C26 -0.1(9)
S2 C24 C25 C26 180.0(5)
C24 C25 C26 C27 -0.9(10)
C25 C26 C27 C28 1.6(10)
C25 C26 C27 C30 -179.0(6)
C26 C27 C28 C29 -1.3(11)
C30 C27 C28 C29 179.3(6)
C27 C28 C29 C24 0.3(10)
C25 C24 C29 C28 0.4(9)
S2 C24 C29 C28 -179.7(5)
